data_1503917
loop_
_publ_author_name
'Donohoe, Timothy J.'
'Callens, Cedric K. A.'
'Thompson, Amber L.'

_publ_section_title
;
 Tethered aminohydroxylation (TA) reaction of amides.
;
_journal_issue 11
_journal_name_full 'Organic letters'
_journal_page_first 2305
_journal_page_last 2307
_journal_paper_doi 10.1021/ol900631y
_journal_volume 11
_journal_year 2009
_chemical_formula_moiety 'C9 H15 N1 O2'
_chemical_formula_sum 'C9 H15 N O2'
_chemical_formula_weight 169.22
_chemical_melting_point ?
_space_group_IT_number 15
_symmetry_cell_setting monoclinic
_symmetry_space_group_name_Hall '-C 2yc'
_symmetry_space_group_name_H-M 'C 1 2/c 1'
_atom_sites_solution_hydrogens geom
_atom_sites_solution_primary direct
_audit_creation_date 08-07-01
_audit_creation_method CRYSTALS_ver_12.86
_cell_angle_alpha 90
_cell_angle_beta 120.0222(9)
_cell_angle_gamma 90
_cell_formula_units_Z 8
_cell_length_a 18.3496(3)
_cell_length_b 9.3578(2)
_cell_length_c 11.8645(2)
_cell_measurement_reflns_used 2083
_cell_measurement_temperature 150
_cell_measurement_theta_max 27
_cell_measurement_theta_min 5
_cell_volume 1763.94(6)
_computing_cell_refinement 'DENZO/SCALEPACK (Otwinowski & Minor, 1997)'
_computing_data_collection 'COLLECT (Nonius, 1997-2001).'
_computing_data_reduction 'DENZO/SCALEPACK (Otwinowski & Minor, 1997)'
_computing_molecular_graphics 'CAMERON (Watkin et al., 1996)'
_computing_publication_material 'CRYSTALS (Betteridge et al., 2003)'
_computing_structure_refinement 'CRYSTALS (Betteridge et al., 2003)'
_computing_structure_solution 'SIR92 (Altomare et al., 1994)'
_diffrn_ambient_temperature 150
_diffrn_measured_fraction_theta_full 0.992
_diffrn_measured_fraction_theta_max 0.992
_diffrn_measurement_device 'Nonius KappaCCD'
_diffrn_measurement_device_type Area
_diffrn_measurement_method \w
_diffrn_radiation_monochromator graphite
_diffrn_radiation_type 'Mo K\a'
_diffrn_radiation_wavelength 0.71073
_diffrn_reflns_av_R_equivalents 0.029
_diffrn_reflns_limit_h_max 23
_diffrn_reflns_limit_h_min -23
_diffrn_reflns_limit_k_max 11
_diffrn_reflns_limit_k_min -12
_diffrn_reflns_limit_l_max 15
_diffrn_reflns_limit_l_min -15
_diffrn_reflns_number 10482
_diffrn_reflns_theta_full 26.931
_diffrn_reflns_theta_max 27.481
_diffrn_reflns_theta_min 5.133
_diffrn_standards_number 0
_exptl_absorpt_coefficient_mu 0.090
_exptl_absorpt_correction_T_max 0.99
_exptl_absorpt_correction_T_min 0.95
_exptl_absorpt_correction_type multi-scan
_exptl_absorpt_process_details 'DENZO/SCALEPACK (Otwinowski & Minor, 1997)'
_exptl_crystal_colour colourless
_exptl_crystal_density_diffrn 1.274
_exptl_crystal_density_meas ?
_exptl_crystal_density_method 'not measured'
_exptl_crystal_description plate
_exptl_crystal_F_000 736
_exptl_crystal_size_max 0.24
_exptl_crystal_size_mid 0.16
_exptl_crystal_size_min 0.12
_refine_diff_density_max 0.33
_refine_diff_density_min -0.23
_refine_ls_extinction_method None
_refine_ls_goodness_of_fit_ref 0.9426
_refine_ls_hydrogen_treatment constr
_refine_ls_matrix_type full
_refine_ls_number_parameters 109
_refine_ls_number_reflns 2009
_refine_ls_number_restraints 0
_refine_ls_R_factor_all 0.0472
_refine_ls_R_factor_gt 0.0364
_refine_ls_shift/su_max 0.000255
_refine_ls_structure_factor_coef Fsqd
_refine_ls_weighting_details
;
 Method= Modified Sheldrick 
 w=1/[\s^2^(F^2^) + ( 0.03P)^2^ + 1.59P] 
 ,where P=(max(Fo^2^,0) + 2Fc^2^)/3 
;
_refine_ls_weighting_scheme calc
_refine_ls_wR_factor_all 0.0854
_refine_ls_wR_factor_gt 0.0813
_refine_ls_wR_factor_ref 0.0854
_reflns_limit_h_max 20
_reflns_limit_h_min -23
_reflns_limit_k_max 12
_reflns_limit_k_min 0
_reflns_limit_l_max 15
_reflns_limit_l_min 0
_reflns_number_gt 1658
_reflns_number_total 2009
_reflns_threshold_expression I>2.0\s(I)
_oxford_diffrn_Wilson_B_factor 2.16
_oxford_diffrn_Wilson_scale 3.32
_oxford_refine_ls_r_factor_ref 0.0472
_oxford_refine_ls_scale 0.5437(12)
_oxford_reflns_number_all 2009
_oxford_reflns_threshold_expression_ref I>-3.0\s(I)
_oxford_structure_analysis_title 0060708
_cod_data_source_file ol900631y_si_002.cif
_cod_data_source_block Compound_32
_cod_depositor_comments
;
The following automatic conversions were performed:

'_chemical_melting_point' value 'not measured' was changed to '?' -
the value is undefined or not given.

'_symmetry_cell_setting' value
'Monoclinic' changed to 'monoclinic' according to
/home/saulius/struct/CIF-dictionaries/cif_core.dic dictionary named
'cif_core.dic' version 2.4.2 from 2011-04-26.

Automatic conversion script
Id: cif_fix_values 1715 2011-07-08 13:25:40Z adriana 

The following automatic conversions were performed:

'_exptl_crystal_density_meas' value 'not measured' was changed to '?'
- the value is perceived as not measured.

Automatic conversion script
Id: cif_fix_values 3008 2015-01-20 13:52:24Z robertas 
;
_cod_original_sg_symbol_H-M 'C 1 2/c 1 '
_cod_original_formula_sum 'C9 H15 N1 O2'
_cod_database_code 1503917

loop_
_symmetry_equiv_pos_as_xyz
x,y,z
-x,-y,-z
x+1/2,y+1/2,z
-x+1/2,-y+1/2,-z
-x,y,-z+1/2
x,-y,z+1/2
-x+1/2,y+1/2,-z+1/2
x+1/2,-y+1/2,z+1/2

loop_
_atom_site_label
_atom_site_type_symbol
_atom_site_fract_x
_atom_site_fract_y
_atom_site_fract_z
_atom_site_U_iso_or_equiv
_atom_site_occupancy
_atom_site_adp_type
_atom_site_refinement_flags_posn
O1 O 0.43989(5) 0.09153(9) 0.56719(8) 0.0268 1.0000 Uani .
C2 C 0.39416(7) 0.20871(12) 0.48314(10) 0.0210 1.0000 Uani .
C3 C 0.30328(7) 0.15978(12) 0.38818(11) 0.0234 1.0000 Uani .
C4 C 0.25698(7) 0.24861(13) 0.26332(11) 0.0268 1.0000 Uani .
C5 C 0.31401(7) 0.27903(12) 0.20524(11) 0.0254 1.0000 Uani .
C6 C 0.35452(7) 0.13824(12) 0.20190(11) 0.0238 1.0000 Uani .
O7 O 0.32494(5) 0.04929(10) 0.11262(8) 0.0331 1.0000 Uani .
N8 N 0.42639(6) 0.12528(10) 0.31590(9) 0.0217 1.0000 Uani .
C9 C 0.43956(7) 0.24429(12) 0.40556(10) 0.0212 1.0000 Uani .
C10 C 0.39080(8) 0.36213(12) 0.30564(11) 0.0264 1.0000 Uani .
C11 C 0.53317(7) 0.27251(14) 0.49215(12) 0.0302 1.0000 Uani .
C12 C 0.39499(8) 0.33375(14) 0.56709(12) 0.0309 1.0000 Uani .
H31 H 0.2716 0.1605 0.4342 0.0289 1.0000 Uiso R
H32 H 0.3072 0.0590 0.3647 0.0280 1.0000 Uiso R
H41 H 0.2388 0.3399 0.2823 0.0305 1.0000 Uiso R
H42 H 0.2059 0.1953 0.2001 0.0309 1.0000 Uiso R
H51 H 0.2827 0.3223 0.1186 0.0285 1.0000 Uiso R
H101 H 0.4256 0.3977 0.2692 0.0320 1.0000 Uiso R
H102 H 0.3757 0.4434 0.3437 0.0315 1.0000 Uiso R
H113 H 0.5581 0.2900 0.4376 0.0449 1.0000 Uiso R
H112 H 0.5423 0.3565 0.5462 0.0453 1.0000 Uiso R
H111 H 0.5619 0.1902 0.5480 0.0439 1.0000 Uiso R
H123 H 0.3563 0.4099 0.5144 0.0456 1.0000 Uiso R
H122 H 0.4515 0.3755 0.6177 0.0462 1.0000 Uiso R
H121 H 0.3775 0.2985 0.6277 0.0450 1.0000 Uiso R
H81 H 0.4572 0.0495 0.3396 0.0281 1.0000 Uiso R
H11 H 0.4069 0.0502 0.5875 0.0423 1.0000 Uiso R

loop_
_atom_site_aniso_label
_atom_site_aniso_U_11
_atom_site_aniso_U_22
_atom_site_aniso_U_33
_atom_site_aniso_U_23
_atom_site_aniso_U_13
_atom_site_aniso_U_12
O1 0.0218(4) 0.0306(5) 0.0272(4) 0.0110(3) 0.0115(4) 0.0065(3)
C2 0.0191(5) 0.0214(5) 0.0198(5) 0.0027(4) 0.0078(4) 0.0035(4)
C3 0.0178(5) 0.0249(6) 0.0261(6) 0.0015(5) 0.0100(5) 0.0012(4)
C4 0.0192(5) 0.0285(6) 0.0259(6) 0.0010(5) 0.0061(5) 0.0066(5)
C5 0.0270(6) 0.0234(6) 0.0202(5) 0.0033(4) 0.0077(5) 0.0065(5)
C6 0.0233(6) 0.0253(6) 0.0214(5) -0.0003(5) 0.0103(5) 0.0018(4)
O7 0.0319(5) 0.0356(5) 0.0257(4) -0.0095(4) 0.0099(4) 0.0023(4)
N8 0.0201(5) 0.0213(5) 0.0221(5) -0.0006(4) 0.0093(4) 0.0035(4)
C9 0.0204(5) 0.0196(5) 0.0218(5) -0.0019(4) 0.0091(5) -0.0018(4)
C10 0.0321(6) 0.0196(6) 0.0263(6) 0.0015(5) 0.0137(5) -0.0003(5)
C11 0.0214(6) 0.0344(7) 0.0313(6) -0.0044(5) 0.0106(5) -0.0074(5)
C12 0.0313(6) 0.0342(7) 0.0260(6) -0.0059(5) 0.0134(5) 0.0013(5)

loop_
_atom_type_symbol
_atom_type_scat_dispersion_real
_atom_type_scat_dispersion_imag
_atom_type_scat_Cromer_Mann_a1
_atom_type_scat_Cromer_Mann_b1
_atom_type_scat_Cromer_Mann_a2
_atom_type_scat_Cromer_Mann_b2
_atom_type_scat_Cromer_Mann_a3
_atom_type_scat_Cromer_Mann_b3
_atom_type_scat_Cromer_Mann_a4
_atom_type_scat_Cromer_Mann_b4
_atom_type_scat_Cromer_Mann_c
_atom_type_scat_source
C 0.0033 0.0016 2.3100 20.8439 1.0200 10.2075 1.5886 0.5687 0.8650 51.6512 0.2156 'International Tables Vol C 4.2.6.8 and 6.1.1.4'
H 0.0000 0.0000 0.4930 10.5109 0.3229 26.1257 0.1402 3.1424 0.0408 57.7998 0.0030 'International Tables Vol C 4.2.6.8 and 6.1.1.4'
N 0.0061 0.0033 12.2126 0.0057 3.1322 9.8933 2.0125 28.9975 1.1663 0.5826 -11.5290 'International Tables Vol C 4.2.6.8 and 6.1.1.4'
O 0.0106 0.0060 3.0485 13.2771 2.2868 5.7011 1.5463 0.3239 0.8670 32.9089 0.2508 'International Tables Vol C 4.2.6.8 and 6.1.1.4'

loop_
_geom_angle_atom_site_label_1
_geom_angle_atom_site_label_2
_geom_angle_atom_site_label_3
_geom_angle
_geom_angle_publ_flag
C2 O1 H11 107.1 no
O1 C2 C3 108.84(9) yes
O1 C2 C9 105.93(8) yes
C3 C2 C9 109.55(9) yes
O1 C2 C12 108.63(9) yes
C3 C2 C12 110.92(9) yes
C9 C2 C12 112.78(9) yes
C2 C3 C4 114.77(9) yes
C2 C3 H31 108.5 no
C4 C3 H31 109.9 no
C2 C3 H32 106.4 no
C4 C3 H32 109.0 no
H31 C3 H32 108.0 no
C3 C4 C5 111.14(9) yes
C3 C4 H41 109.7 no
C5 C4 H41 109.1 no
C3 C4 H42 108.4 no
C5 C4 H42 110.5 no
H41 C4 H42 108.0 no
C4 C5 C6 107.55(9) yes
C4 C5 C10 108.28(9) yes
C6 C5 C10 100.90(9) yes
C4 C5 H51 111.9 no
C6 C5 H51 111.6 no
C10 C5 H51 115.8 no
C5 C6 O7 126.36(10) yes
C5 C6 N8 107.36(9) yes
O7 C6 N8 126.21(11) yes
C6 N8 C9 112.52(9) yes
C6 N8 H81 123.9 no
C9 N8 H81 122.8 no
C2 C9 N8 108.81(9) yes
C2 C9 C10 109.43(9) yes
N8 C9 C10 99.41(8) yes
C2 C9 C11 113.32(9) yes
N8 C9 C11 109.93(9) yes
C10 C9 C11 114.95(10) yes
C9 C10 C5 100.97(9) yes
C9 C10 H101 108.9 no
C5 C10 H101 112.0 no
C9 C10 H102 112.7 no
C5 C10 H102 112.8 no
H101 C10 H102 109.2 no
C9 C11 H113 109.1 no
C9 C11 H112 110.4 no
H113 C11 H112 108.5 no
C9 C11 H111 111.4 no
H113 C11 H111 107.9 no
H112 C11 H111 109.4 no
C2 C12 H123 111.9 no
C2 C12 H122 111.4 no
H123 C12 H122 107.9 no
C2 C12 H121 108.7 no
H123 C12 H121 108.4 no
H122 C12 H121 108.5 no

loop_
_geom_bond_atom_site_label_1
_geom_bond_atom_site_label_2
_geom_bond_distance
_geom_bond_publ_flag
O1 C2 1.4365(13) yes
O1 H11 0.848 no
C2 C3 1.5427(15) yes
C2 C9 1.5555(15) yes
C2 C12 1.5318(16) yes
C3 C4 1.5323(16) yes
C3 H31 0.977 no
C3 H32 0.996 no
C4 C5 1.5403(17) yes
C4 H41 0.984 no
C4 H42 0.993 no
C5 C6 1.5230(16) yes
C5 C10 1.5263(16) yes
C5 H51 0.980 no
C6 O7 1.2386(14) yes
C6 N8 1.3411(14) yes
N8 C9 1.4741(14) yes
N8 H81 0.862 no
C9 C10 1.5364(16) yes
C9 C11 1.5198(15) yes
C10 H101 0.991 no
C10 H102 0.992 no
C11 H113 0.975 no
C11 H112 0.974 no
C11 H111 0.980 no
C12 H123 0.979 no
C12 H122 0.982 no
C12 H121 0.979 no

loop_
_geom_hbond_atom_site_label_D
_geom_hbond_atom_site_label_H
_geom_hbond_atom_site_label_A
_geom_hbond_site_symmetry_A
_geom_hbond_angle_DHA
_geom_hbond_distance_DH
_geom_hbond_distance_HA
_geom_hbond_distance_DA
_geom_hbond_publ_flag
N8 H81 O1 2_656 163 0.86 2.11 2.9420(18) yes
O1 H11 O7 6_555 173 0.85 1.92 2.7592(18) yes
